data_2235522
loop_
_publ_author_name
'Fun, Hoong-Kun'
'Quah, Ching Kheng'
Nitinchandra
'Kalluraya, Balakrishna'
'Babu, M.'

_publ_section_title
;
 (<i>E</i>)-<i>N</i>'-(4-Chlorobenzylidene)-1-benzofuran-2-carbohydrazide
 monohydrate
;
_journal_coeditor_code IS5157
_journal_issue 7
_journal_name_full 'Acta Crystallographica Section E'
_journal_page_first o2163
_journal_paper_doi 10.1107/S1600536812027523
_journal_volume 68
_journal_year 2012
_chemical_formula_iupac 'C16 H11 Cl N2 O2, H2 O'
_chemical_formula_moiety 'C16 H11 Cl N2 O2, H2 O'
_chemical_formula_sum 'C16 H13 Cl N2 O3'
_chemical_formula_weight 316.73
_chemical_name_systematic
;
(<i>E</i>)-<i>N</i>'-(4-Chlorobenzylidene)-1-benzofuran-2-carbohydrazide
monohydrate
;
_space_group_IT_number 9
_symmetry_cell_setting monoclinic
_symmetry_space_group_name_Hall 'C -2yc'
_symmetry_space_group_name_H-M 'C 1 c 1'
_atom_sites_solution_hydrogens geom
_atom_sites_solution_primary direct
_atom_sites_solution_secondary difmap
_audit_creation_method SHELXL-97
_cell_angle_alpha 90.00
_cell_angle_beta 99.2940(10)
_cell_angle_gamma 90.00
_cell_formula_units_Z 4
_cell_length_a 24.6121(15)
_cell_length_b 4.6625(3)
_cell_length_c 12.6570(8)
_cell_measurement_reflns_used 5261
_cell_measurement_temperature 100
_cell_measurement_theta_max 32.62
_cell_measurement_theta_min 3.26
_cell_volume 1433.37(16)
_computing_cell_refinement 'SAINT (Bruker, 2009)'
_computing_data_collection 'APEX2 (Bruker, 2009)'
_computing_data_reduction 'SAINT (Bruker, 2009)'
_computing_molecular_graphics 'SHELXTL (Sheldrick, 2008)'
_computing_publication_material 'SHELXTL (Sheldrick, 2008) and PLATON (Spek, 2009)'
_computing_structure_refinement 'SHELXTL (Sheldrick, 2008)'
_computing_structure_solution 'SHELXTL (Sheldrick, 2008)'
_diffrn_ambient_temperature 100
_diffrn_measured_fraction_theta_full 0.993
_diffrn_measured_fraction_theta_max 0.993
_diffrn_measurement_device_type
;
Bruker SMART APEXII DUO CCD area-detector
;
_diffrn_measurement_method '\f and \w scans'
_diffrn_radiation_monochromator graphite
_diffrn_radiation_source 'fine-focus sealed tube'
_diffrn_radiation_type MoK\a
_diffrn_radiation_wavelength 0.71073
_diffrn_reflns_av_R_equivalents 0.0185
_diffrn_reflns_av_sigmaI/netI 0.0324
_diffrn_reflns_limit_h_max 36
_diffrn_reflns_limit_h_min -35
_diffrn_reflns_limit_k_max 7
_diffrn_reflns_limit_k_min -6
_diffrn_reflns_limit_l_max 18
_diffrn_reflns_limit_l_min -19
_diffrn_reflns_number 7338
_diffrn_reflns_theta_full 32.62
_diffrn_reflns_theta_max 32.62
_diffrn_reflns_theta_min 1.68
_diffrn_standards_number 0
_exptl_absorpt_coefficient_mu 0.281
_exptl_absorpt_correction_T_max 0.9746
_exptl_absorpt_correction_T_min 0.8563
_exptl_absorpt_correction_type multi-scan
_exptl_absorpt_process_details '(<i>SADABS</i>; Bruker, 2009)'
_exptl_crystal_colour yellow
_exptl_crystal_density_diffrn 1.468
_exptl_crystal_density_method 'not measured'
_exptl_crystal_description plate
_exptl_crystal_F_000 656
_exptl_crystal_size_max 0.57
_exptl_crystal_size_mid 0.335
_exptl_crystal_size_min 0.092
_refine_diff_density_max 0.344
_refine_diff_density_min -0.185
_refine_ls_abs_structure_details 'Flack (1983), 2025 Friedel pairs'
_refine_ls_abs_structure_Flack 0.03(3)
_refine_ls_extinction_method none
_refine_ls_goodness_of_fit_ref 1.038
_refine_ls_hydrogen_treatment mixed
_refine_ls_matrix_type full
_refine_ls_number_parameters 211
_refine_ls_number_reflns 4620
_refine_ls_number_restraints 2
_refine_ls_restrained_S_all 1.037
_refine_ls_R_factor_all 0.0283
_refine_ls_R_factor_gt 0.0275
_refine_ls_shift/su_max 0.002
_refine_ls_shift/su_mean 0.001
_refine_ls_structure_factor_coef Fsqd
_refine_ls_weighting_details 'calc w=1/[\s^2^(Fo^2^)+(0.0441P)^2^+0.2352P] where P=(Fo^2^+2Fc^2^)/3'
_refine_ls_weighting_scheme calc
_refine_ls_wR_factor_gt 0.0720
_refine_ls_wR_factor_ref 0.0728
_reflns_number_gt 4511
_reflns_number_total 4620
_reflns_threshold_expression I>2\s(I)
_cod_data_source_file is5157.cif
_cod_data_source_block I
_cod_original_sg_symbol_H-M 'C c'
_cod_database_code 2235522
_cod_database_fobs_code 2235522

loop_
_symmetry_equiv_pos_as_xyz
'x, y, z'
'x, -y, z+1/2'
'x+1/2, y+1/2, z'
'x+1/2, -y+1/2, z+1/2'

loop_
_atom_site_type_symbol
_atom_site_label
_atom_site_fract_x
_atom_site_fract_y
_atom_site_fract_z
_atom_site_U_iso_or_equiv
_atom_site_adp_type
_atom_site_calc_flag
_atom_site_refinement_flags
_atom_site_occupancy
_atom_site_symmetry_multiplicity
Cl Cl1 0.362378(12) 2.08150(5) 0.62418(2) 0.02405(7) Uani d . 1 1
O O1 0.66851(3) 0.45040(16) 0.85030(6) 0.01364(14) Uani d . 1 1
O O2 0.61809(3) 0.76090(16) 0.59506(6) 0.01549(14) Uani d . 1 1
N N1 0.59805(4) 0.87204(18) 0.76135(7) 0.01207(15) Uani d . 1 1
N N2 0.56127(4) 1.07881(18) 0.71696(7) 0.01267(15) Uani d . 1 1
C C1 0.70999(4) 0.2512(2) 0.87293(8) 0.01263(16) Uani d . 1 1
C C2 0.72801(5) 0.1294(2) 0.97208(8) 0.01605(18) Uani d . 1 1
H H2A 0.7119 0.1758 1.0332 0.019 Uiso calc R 1 1
C C3 0.77114(5) -0.0650(2) 0.97685(9) 0.0174(2) Uani d . 1 1
H H3A 0.7851 -0.1537 1.0433 0.021 Uiso calc R 1 1
C C4 0.79475(5) -0.1341(2) 0.88576(9) 0.01846(19) Uani d . 1 1
H H4A 0.8245 -0.2663 0.8922 0.022 Uiso calc R 1 1
C C5 0.77532(5) -0.0121(2) 0.78699(9) 0.01828(19) Uani d . 1 1
H H5A 0.7911 -0.0607 0.7256 0.022 Uiso calc R 1 1
C C6 0.73181(4) 0.1849(2) 0.77992(8) 0.01348(17) Uani d . 1 1
C C7 0.70075(4) 0.3521(2) 0.69570(8) 0.01474(17) Uani d . 1 1
H H7A 0.7049 0.3542 0.6224 0.018 Uiso calc R 1 1
C C8 0.66431(4) 0.5062(2) 0.74233(8) 0.01243(16) Uani d . 1 1
C C9 0.62453(4) 0.7225(2) 0.69371(8) 0.01223(17) Uani d . 1 1
C C10 0.53404(4) 1.2045(2) 0.78210(8) 0.01311(17) Uani d . 1 1
H H10A 0.5403 1.1551 0.8559 0.016 Uiso calc R 1 1
C C11 0.49318(4) 1.4248(2) 0.74216(8) 0.01304(17) Uani d . 1 1
C C12 0.46196(5) 1.5490(2) 0.81314(9) 0.01721(19) Uani d . 1 1
H H12A 0.4686 1.4950 0.8865 0.021 Uiso calc R 1 1
C C13 0.42134(5) 1.7509(2) 0.77787(10) 0.0192(2) Uani d . 1 1
H H13A 0.3998 1.8321 0.8261 0.023 Uiso calc R 1 1
C C14 0.41298(4) 1.8308(2) 0.67104(10) 0.01754(19) Uani d . 1 1
C C15 0.44432(5) 1.7160(2) 0.59957(9) 0.0181(2) Uani d . 1 1
H H15A 0.4386 1.7771 0.5270 0.022 Uiso calc R 1 1
C C16 0.48413(4) 1.5106(2) 0.63496(8) 0.01574(18) Uani d . 1 1
H H16A 0.5052 1.4284 0.5861 0.019 Uiso calc R 1 1
O O1W 0.58492(4) 0.25083(19) 0.47297(6) 0.01780(15) Uani d . 1 1
H H1W1 0.5989(8) 0.402(4) 0.5046(15) 0.026(5) Uiso d . 1 1
H H2W1 0.5934(10) 0.127(5) 0.510(2) 0.044(6) Uiso d . 1 1
H H1N1 0.6041(8) 0.820(4) 0.8315(15) 0.021(4) Uiso d . 1 1

loop_
_atom_site_aniso_label
_atom_site_aniso_U_11
_atom_site_aniso_U_22
_atom_site_aniso_U_33
_atom_site_aniso_U_12
_atom_site_aniso_U_13
_atom_site_aniso_U_23
Cl1 0.01451(11) 0.01539(10) 0.03983(16) 0.00472(8) -0.00296(10) -0.00640(11)
O1 0.0150(3) 0.0136(3) 0.0126(3) 0.0039(2) 0.0033(3) 0.0011(2)
O2 0.0206(4) 0.0144(3) 0.0122(3) 0.0019(3) 0.0046(3) 0.0009(3)
N1 0.0125(4) 0.0121(3) 0.0117(3) 0.0020(3) 0.0019(3) 0.0011(3)
N2 0.0120(4) 0.0116(3) 0.0144(4) 0.0009(3) 0.0018(3) 0.0008(3)
C1 0.0126(4) 0.0109(4) 0.0144(4) 0.0010(3) 0.0024(3) -0.0005(3)
C2 0.0175(5) 0.0169(4) 0.0137(4) 0.0026(4) 0.0024(4) 0.0009(3)
C3 0.0179(5) 0.0170(4) 0.0164(5) 0.0023(3) 0.0004(4) 0.0019(3)
C4 0.0165(5) 0.0183(4) 0.0207(5) 0.0060(4) 0.0034(4) 0.0012(4)
C5 0.0186(5) 0.0187(4) 0.0185(5) 0.0062(4) 0.0060(4) -0.0003(4)
C6 0.0140(4) 0.0130(4) 0.0140(4) 0.0017(3) 0.0040(3) 0.0003(3)
C7 0.0165(4) 0.0147(4) 0.0135(4) 0.0023(3) 0.0038(3) 0.0009(3)
C8 0.0134(4) 0.0120(4) 0.0121(4) 0.0012(3) 0.0026(3) 0.0009(3)
C9 0.0134(4) 0.0106(4) 0.0131(4) -0.0003(3) 0.0034(3) 0.0003(3)
C10 0.0140(4) 0.0127(4) 0.0129(4) 0.0007(3) 0.0029(3) 0.0007(3)
C11 0.0124(4) 0.0122(4) 0.0150(4) 0.0002(3) 0.0039(3) -0.0022(3)
C12 0.0193(5) 0.0159(4) 0.0180(4) 0.0011(4) 0.0077(4) -0.0020(4)
C13 0.0169(5) 0.0166(4) 0.0257(5) 0.0017(4) 0.0080(4) -0.0050(4)
C14 0.0116(4) 0.0119(4) 0.0284(5) 0.0014(3) 0.0009(4) -0.0040(4)
C15 0.0175(5) 0.0170(4) 0.0187(5) 0.0039(3) 0.0000(4) -0.0012(4)
C16 0.0153(4) 0.0166(4) 0.0155(4) 0.0044(3) 0.0028(3) -0.0007(3)
O1W 0.0256(4) 0.0159(3) 0.0116(3) -0.0015(3) 0.0022(3) 0.0006(3)

loop_
_atom_type_symbol
_atom_type_description
_atom_type_scat_dispersion_real
_atom_type_scat_dispersion_imag
_atom_type_scat_source
C C 0.0033 0.0016 'International Tables Vol C Tables 4.2.6.8 and 6.1.1.4'
H H 0.0000 0.0000 'International Tables Vol C Tables 4.2.6.8 and 6.1.1.4'
N N 0.0061 0.0033 'International Tables Vol C Tables 4.2.6.8 and 6.1.1.4'
O O 0.0106 0.0060 'International Tables Vol C Tables 4.2.6.8 and 6.1.1.4'
Cl Cl 0.1484 0.1585 'International Tables Vol C Tables 4.2.6.8 and 6.1.1.4'

loop_
_geom_angle_atom_site_label_1
_geom_angle_atom_site_label_2
_geom_angle_atom_site_label_3
_geom_angle
C1 O1 C8 105.55(8)
C9 N1 N2 117.07(8)
C9 N1 H1N1 117.6(12)
N2 N1 H1N1 125.2(12)
C10 N2 N1 115.70(9)
O1 C1 C2 125.76(9)
O1 C1 C6 110.21(8)
C2 C1 C6 124.03(9)
C1 C2 C3 115.97(10)
C1 C2 H2A 122.0
C3 C2 H2A 122.0
C2 C3 C4 121.76(10)
C2 C3 H3A 119.1
C4 C3 H3A 119.1
C5 C4 C3 121.07(10)
C5 C4 H4A 119.5
C3 C4 H4A 119.5
C4 C5 C6 118.35(10)
C4 C5 H5A 120.8
C6 C5 H5A 120.8
C5 C6 C1 118.81(9)
C5 C6 C7 135.37(10)
C1 C6 C7 105.81(9)
C8 C7 C6 105.94(9)
C8 C7 H7A 127.0
C6 C7 H7A 127.0
C7 C8 O1 112.48(9)
C7 C8 C9 128.60(9)
O1 C8 C9 118.87(8)
O2 C9 N1 124.39(9)
O2 C9 C8 119.11(9)
N1 C9 C8 116.48(8)
N2 C10 C11 119.81(9)
N2 C10 H10A 120.1
C11 C10 H10A 120.1
C16 C11 C12 119.16(10)
C16 C11 C10 121.81(9)
C12 C11 C10 119.02(9)
C13 C12 C11 120.95(10)
C13 C12 H12A 119.5
C11 C12 H12A 119.5
C14 C13 C12 118.71(10)
C14 C13 H13A 120.6
C12 C13 H13A 120.6
C13 C14 C15 121.45(10)
C13 C14 Cl1 119.90(8)
C15 C14 Cl1 118.65(9)
C14 C15 C16 119.50(10)
C14 C15 H15A 120.2
C16 C15 H15A 120.2
C15 C16 C11 120.20(10)
C15 C16 H16A 119.9
C11 C16 H16A 119.9
H1W1 O1W H2W1 107(2)

loop_
_geom_bond_atom_site_label_1
_geom_bond_atom_site_label_2
_geom_bond_distance
Cl1 C14 1.7407(11)
O1 C1 1.3757(12)
O1 C8 1.3785(12)
O2 C9 1.2459(12)
N1 C9 1.3505(12)
N1 N2 1.3785(12)
N1 H1N1 0.909(18)
N2 C10 1.2848(13)
C1 C2 1.3837(14)
C1 C6 1.4049(13)
C2 C3 1.3896(15)
C2 H2A 0.9500
C3 C4 1.4097(16)
C3 H3A 0.9500
C4 C5 1.3863(16)
C4 H4A 0.9500
C5 C6 1.4025(14)
C5 H5A 0.9500
C6 C7 1.4371(14)
C7 C8 1.3566(14)
C7 H7A 0.9500
C8 C9 1.4696(13)
C10 C11 1.4690(14)
C10 H10A 0.9500
C11 C16 1.3975(14)
C11 C12 1.3984(14)
C12 C13 1.3931(16)
C12 H12A 0.9500
C13 C14 1.3856(18)
C13 H13A 0.9500
C14 C15 1.3876(16)
C15 C16 1.3916(15)
C15 H15A 0.9500
C16 H16A 0.9500
O1W H1W1 0.857(19)
O1W H2W1 0.75(3)

loop_
_geom_hbond_atom_site_label_D
_geom_hbond_atom_site_label_H
_geom_hbond_atom_site_label_A
_geom_hbond_site_symmetry_A
_geom_hbond_distance_DH
_geom_hbond_distance_HA
_geom_hbond_distance_DA
_geom_hbond_angle_DHA
_geom_hbond_publ_flag
O1W H1W1 O2 . 0.855(19) 2.040(19) 2.8815(11) 168.1(18) yes
O1W H2W1 O2 1_545 0.75(2) 2.06(2) 2.8045(11) 173(2) yes
N1 H1N1 O1W 2_565 0.909(19) 1.952(19) 2.8083(12) 156.2(18) yes
C2 H2A O2 2_565 0.95 2.57 3.3710(14) 142 yes
C10 H10A O1W 2_565 0.95 2.54 3.3067(13) 138 yes

loop_
_geom_torsion_atom_site_label_1
_geom_torsion_atom_site_label_2
_geom_torsion_atom_site_label_3
_geom_torsion_atom_site_label_4
_geom_torsion
C9 N1 N2 C10 175.60(9)
C8 O1 C1 C2 -179.09(10)
C8 O1 C1 C6 0.46(11)
O1 C1 C2 C3 -179.16(10)
C6 C1 C2 C3 1.35(16)
C1 C2 C3 C4 -0.30(16)
C2 C3 C4 C5 -0.69(18)
C3 C4 C5 C6 0.67(17)
C4 C5 C6 C1 0.32(16)
C4 C5 C6 C7 -179.70(12)
O1 C1 C6 C5 179.05(9)
C2 C1 C6 C5 -1.38(16)
O1 C1 C6 C7 -0.94(11)
C2 C1 C6 C7 178.62(10)
C5 C6 C7 C8 -178.95(12)
C1 C6 C7 C8 1.04(11)
C6 C7 C8 O1 -0.81(12)
C6 C7 C8 C9 176.66(10)
C1 O1 C8 C7 0.24(11)
C1 O1 C8 C9 -177.51(9)
N2 N1 C9 O2 0.48(14)
N2 N1 C9 C8 179.00(8)
C7 C8 C9 O2 7.15(16)
O1 C8 C9 O2 -175.52(9)
C7 C8 C9 N1 -171.45(10)
O1 C8 C9 N1 5.88(13)
N1 N2 C10 C11 -179.00(8)
N2 C10 C11 C16 -2.28(15)
N2 C10 C11 C12 176.82(10)
C16 C11 C12 C13 1.54(16)
C10 C11 C12 C13 -177.59(10)
C11 C12 C13 C14 -1.15(16)
C12 C13 C14 C15 -0.46(17)
C12 C13 C14 Cl1 179.76(8)
C13 C14 C15 C16 1.64(17)
Cl1 C14 C15 C16 -178.57(9)
C14 C15 C16 C11 -1.23(16)
C12 C11 C16 C15 -0.34(16)
C10 C11 C16 C15 178.77(10)

loop_
_cod_related_entry_id
_cod_related_entry_database
_cod_related_entry_code
1 ChemSpider 30657887
